data_2206337
loop_
_publ_author_name
'Zang, Hong-Jun'
'Guo, Ming-Lin'

_publ_section_title <i>N</i>-(2-Nitrophenyl)-1-oxo-2,6,7-trioxa-1-phosphabicyclo[2.2.2]octane-4-carboxamide
_journal_coeditor_code AT6025
_journal_issue 8
_journal_name_full 'Acta Crystallographica Section E'
_journal_page_first o2772
_journal_page_last o2774
_journal_paper_doi 10.1107/S1600536805023974
_journal_volume 61
_journal_year 2005
_chemical_formula_iupac 'C11 H11 N2 O7 P'
_chemical_formula_moiety 'C11 H11 N2 O7 P'
_chemical_formula_sum 'C11 H11 N2 O7 P'
_chemical_formula_weight 314.19
_chemical_name_systematic
;
N-(2-Nitrophenyl)-1-oxo-2,6,7-trioxa-1-phosphabicyclo[2.2.2]octane-
4-carboxamide
;
_space_group_IT_number 14
_symmetry_cell_setting monoclinic
_symmetry_space_group_name_Hall '-P 2ybc'
_symmetry_space_group_name_H-M 'P 1 21/c 1'
_atom_sites_solution_hydrogens geom
_atom_sites_solution_primary direct
_atom_sites_solution_secondary difmap
_audit_creation_method SHELXL-97
_cell_angle_alpha 90.00
_cell_angle_beta 105.075(3)
_cell_angle_gamma 90.00
_cell_formula_units_Z 4
_cell_length_a 8.2381(14)
_cell_length_b 12.269(2)
_cell_length_c 12.937(2)
_cell_measurement_reflns_used 2576
_cell_measurement_temperature 293(2)
_cell_measurement_theta_max 26.37
_cell_measurement_theta_min 2.33
_cell_volume 1262.6(4)
_computing_cell_refinement 'SAINT (Bruker, 1997)'
_computing_data_collection 'SMART (Bruker, 1997)'
_computing_data_reduction SAINT
_computing_molecular_graphics SHELXTL
_computing_publication_material SHELXTL
_computing_structure_refinement SHELXTL
_computing_structure_solution 'SHELXTL (Bruker, 2000)'
_diffrn_ambient_temperature 293(2)
_diffrn_measured_fraction_theta_full 0.996
_diffrn_measured_fraction_theta_max 0.996
_diffrn_measurement_device_type 'Bruker SMART CCD area-detector'
_diffrn_measurement_method '\f and \w'
_diffrn_radiation_monochromator graphite
_diffrn_radiation_source 'fine-focus sealed tube'
_diffrn_radiation_type MoK\a
_diffrn_radiation_wavelength 0.71073
_diffrn_reflns_av_R_equivalents 0.0284
_diffrn_reflns_av_sigmaI/netI 0.0338
_diffrn_reflns_limit_h_max 10
_diffrn_reflns_limit_h_min -7
_diffrn_reflns_limit_k_max 13
_diffrn_reflns_limit_k_min -15
_diffrn_reflns_limit_l_max 14
_diffrn_reflns_limit_l_min -16
_diffrn_reflns_number 7022
_diffrn_reflns_theta_full 26.43
_diffrn_reflns_theta_max 26.43
_diffrn_reflns_theta_min 2.33
_diffrn_standards_decay_% 0
_diffrn_standards_number 0
_exptl_absorpt_coefficient_mu 0.257
_exptl_absorpt_correction_T_max 0.945
_exptl_absorpt_correction_T_min 0.912
_exptl_absorpt_correction_type multi-scan
_exptl_absorpt_process_details '(SADABS; Sheldrick, 1996)'
_exptl_crystal_colour Yellow
_exptl_crystal_density_diffrn 1.653
_exptl_crystal_density_method 'not measured'
_exptl_crystal_description Prism
_exptl_crystal_F_000 648
_exptl_crystal_size_max 0.34
_exptl_crystal_size_mid 0.28
_exptl_crystal_size_min 0.24
_refine_diff_density_max 0.28
_refine_diff_density_min -0.31
_refine_ls_extinction_coef 0.043(3)
_refine_ls_extinction_expression Fc^*^=kFc[1+0.001xFc^2^\l^3^/sin(2\q)]^-1/4^
_refine_ls_extinction_method SHELXL97
_refine_ls_goodness_of_fit_ref 1.05
_refine_ls_hydrogen_treatment mixed
_refine_ls_matrix_type full
_refine_ls_number_parameters 195
_refine_ls_number_reflns 2597
_refine_ls_number_restraints 0
_refine_ls_restrained_S_all 1.05
_refine_ls_R_factor_all 0.065
_refine_ls_R_factor_gt 0.041
_refine_ls_shift/su_max 0.001
_refine_ls_shift/su_mean 0.000
_refine_ls_structure_factor_coef Fsqd
_refine_ls_weighting_details 'calc w = 1/[\s^2^(Fo^2^)+(0.0526P)^2^+0.5183P] where P = (Fo^2^+2Fc^2^)/3'
_refine_ls_weighting_scheme calc
_refine_ls_wR_factor_gt 0.099
_refine_ls_wR_factor_ref 0.115
_reflns_number_gt 1865
_reflns_number_total 2597
_reflns_threshold_expression I>2\s(I)
_cod_data_source_file at6025.cif
_cod_data_source_block I
_cod_original_sg_symbol_H-M 'P 21/c'
_cod_database_code 2206337
_cod_database_fobs_code 2206337

loop_
_symmetry_equiv_pos_as_xyz
'x, y, z'
'-x, y+1/2, -z+1/2'
'-x, -y, -z'
'x, -y-1/2, z-1/2'

loop_
_atom_site_label
_atom_site_fract_x
_atom_site_fract_y
_atom_site_fract_z
_atom_site_U_iso_or_equiv
_atom_site_adp_type
_atom_site_calc_flag
_atom_site_refinement_flags
_atom_site_occupancy
_atom_site_type_symbol
P1 0.12937(8) 1.03092(5) 0.81475(5) 0.0426(2) Uani d . 1 P
O1 0.1010(2) 1.13965(13) 0.77038(15) 0.0613(5) Uani d . 1 O
O2 -0.0235(2) 0.98060(14) 0.84970(16) 0.0592(5) Uani d . 1 O
O3 0.1696(3) 0.94416(13) 0.73634(13) 0.0624(5) Uani d . 1 O
O4 0.2778(2) 1.02131(12) 0.91803(14) 0.0527(5) Uani d . 1 O
O5 0.1851(3) 0.71113(15) 1.03627(16) 0.0855(7) Uani d . 1 O
O6 0.3980(3) 0.58254(16) 0.74031(14) 0.0633(5) Uani d . 1 O
O7 0.4067(2) 0.41380(17) 0.69884(15) 0.0710(6) Uani d . 1 O
N1 0.2606(2) 0.63850(15) 0.89486(15) 0.0392(4) Uani d . 1 N
N2 0.3842(2) 0.48521(18) 0.75939(16) 0.0483(5) Uani d . 1 N
C1 0.0045(3) 0.8699(2) 0.8929(2) 0.0527(6) Uani d . 1 C
H1A -0.0785 0.8210 0.8498 0.063 Uiso calc R 1 H
H1B -0.0081 0.8688 0.9654 0.063 Uiso calc R 1 H
C2 0.3099(3) 0.91067(17) 0.95989(19) 0.0485(6) Uani d . 1 C
H2A 0.3031 0.9089 1.0336 0.058 Uiso calc R 1 H
H2B 0.4224 0.8886 0.9585 0.058 Uiso calc R 1 H
C3 0.1962(3) 0.83318(17) 0.77724(17) 0.0479(6) Uani d . 1 C
H3A 0.3068 0.8080 0.7748 0.057 Uiso calc R 1 H
H3B 0.1129 0.7850 0.7333 0.057 Uiso calc R 1 H
C4 0.1816(3) 0.83142(16) 0.89286(16) 0.0352(5) Uani d . 1 C
C5 0.2087(3) 0.71979(18) 0.94850(17) 0.0411(5) Uani d . 1 C
C6 0.2811(3) 0.52788(17) 0.92200(16) 0.0365(5) Uani d . 1 C
C7 0.2408(3) 0.48648(18) 1.01246(18) 0.0453(6) Uani d . 1 C
H7 0.2023 0.5336 1.0572 0.054 Uiso calc R 1 H
C8 0.2568(3) 0.37693(19) 1.0370(2) 0.0523(6) Uani d . 1 C
H8 0.2306 0.3516 1.0985 0.063 Uiso calc R 1 H
C9 0.3113(3) 0.3044(2) 0.9716(2) 0.0572(7) Uani d . 1 C
H9 0.3203 0.2305 0.9881 0.069 Uiso calc R 1 H
C10 0.3519(3) 0.3424(2) 0.8822(2) 0.0531(6) Uani d . 1 C
H10 0.3890 0.2940 0.8379 0.064 Uiso calc R 1 H
C11 0.3383(3) 0.45231(18) 0.85702(17) 0.0410(5) Uani d . 1 C
H1 0.288(3) 0.654(2) 0.840(2) 0.050(7) Uiso d . 1 H

loop_
_atom_site_aniso_label
_atom_site_aniso_U_11
_atom_site_aniso_U_22
_atom_site_aniso_U_33
_atom_site_aniso_U_12
_atom_site_aniso_U_13
_atom_site_aniso_U_23
P1 0.0488(4) 0.0333(3) 0.0421(3) 0.0002(2) 0.0053(3) -0.0009(2)
O1 0.0764(13) 0.0372(9) 0.0632(11) 0.0039(8) 0.0053(9) 0.0052(8)
O2 0.0425(9) 0.0481(10) 0.0866(13) 0.0067(7) 0.0158(9) 0.0085(9)
O3 0.1146(15) 0.0368(9) 0.0410(9) 0.0030(9) 0.0298(10) 0.0050(7)
O4 0.0541(10) 0.0338(9) 0.0581(10) -0.0061(7) -0.0069(8) 0.0004(7)
O5 0.174(2) 0.0438(11) 0.0627(12) 0.0184(12) 0.0733(14) 0.0100(9)
O6 0.0870(14) 0.0595(12) 0.0530(11) 0.0042(10) 0.0350(10) 0.0003(9)
O7 0.0778(13) 0.0747(14) 0.0703(13) 0.0112(10) 0.0372(11) -0.0223(10)
N1 0.0528(12) 0.0359(10) 0.0322(10) 0.0020(8) 0.0172(9) 0.0014(8)
N2 0.0407(11) 0.0589(13) 0.0460(11) 0.0065(9) 0.0127(9) -0.0096(10)
C1 0.0476(14) 0.0468(14) 0.0693(17) 0.0011(11) 0.0253(12) 0.0064(12)
C2 0.0541(14) 0.0361(12) 0.0466(13) -0.0024(10) -0.0023(11) 0.0006(10)
C3 0.0785(17) 0.0305(12) 0.0397(12) -0.0011(11) 0.0245(12) 0.0005(9)
C4 0.0426(12) 0.0326(11) 0.0326(10) -0.0017(9) 0.0136(9) -0.0021(8)
C5 0.0564(14) 0.0357(12) 0.0355(11) -0.0016(10) 0.0194(10) 0.0000(9)
C6 0.0367(11) 0.0363(12) 0.0333(11) -0.0003(9) 0.0036(9) -0.0018(9)
C7 0.0549(14) 0.0382(13) 0.0436(13) -0.0044(10) 0.0140(11) 0.0003(10)
C8 0.0635(16) 0.0418(14) 0.0497(14) -0.0070(11) 0.0111(12) 0.0055(11)
C9 0.0629(16) 0.0361(13) 0.0676(17) 0.0014(11) 0.0082(13) 0.0035(12)
C10 0.0507(14) 0.0449(14) 0.0601(16) 0.0048(11) 0.0078(12) -0.0119(12)
C11 0.0375(12) 0.0423(13) 0.0402(12) 0.0018(9) 0.0044(9) -0.0047(9)

loop_
_atom_type_symbol
_atom_type_description
_atom_type_scat_dispersion_real
_atom_type_scat_dispersion_imag
_atom_type_scat_source
C C 0.0033 0.0016 'International Tables Vol C Tables 4.2.6.8 and 6.1.1.4'
H H 0.0000 0.0000 'International Tables Vol C Tables 4.2.6.8 and 6.1.1.4'
N N 0.0061 0.0033 'International Tables Vol C Tables 4.2.6.8 and 6.1.1.4'
O O 0.0106 0.0060 'International Tables Vol C Tables 4.2.6.8 and 6.1.1.4'
P P 0.1023 0.0942 'International Tables Vol C Tables 4.2.6.8 and 6.1.1.4'

loop_
_geom_angle_atom_site_label_1
_geom_angle_atom_site_label_2
_geom_angle_atom_site_label_3
_geom_angle
_geom_angle_publ_flag
O1 P1 O4 114.72(10) yes
O1 P1 O3 114.18(10) yes
O4 P1 O3 104.62(10) yes
O1 P1 O2 114.69(11) yes
O4 P1 O2 103.41(10) yes
O3 P1 O2 103.90(11) yes
C1 O2 P1 114.59(14) yes
C3 O3 P1 115.97(13) yes
C2 O4 P1 114.39(13) yes
C5 N1 C6 128.45(19) ?
C5 N1 H1 118.0(18) ?
C6 N1 H1 113.5(18) ?
O7 N2 O6 122.0(2) yes
O7 N2 C11 118.1(2) yes
O6 N2 C11 119.86(18) yes
O2 C1 C4 109.92(18) ?
O2 C1 H1A 109.7 ?
C4 C1 H1A 109.7 ?
O2 C1 H1B 109.7 ?
C4 C1 H1B 109.7 ?
H1A C1 H1B 108.2 ?
O4 C2 C4 110.44(17) ?
O4 C2 H2A 109.6 ?
C4 C2 H2A 109.6 ?
O4 C2 H2B 109.6 ?
C4 C2 H2B 109.6 ?
H2A C2 H2B 108.1 ?
O3 C3 C4 108.98(17) ?
O3 C3 H3A 109.9 ?
C4 C3 H3A 109.9 ?
O3 C3 H3B 109.9 ?
C4 C3 H3B 109.9 ?
H3A C3 H3B 108.3 ?
C2 C4 C3 109.06(19) ?
C2 C4 C1 108.74(19) ?
C3 C4 C1 108.22(19) ?
C2 C4 C5 107.84(17) ?
C3 C4 C5 115.55(17) ?
C1 C4 C5 107.26(17) ?
O5 C5 N1 124.8(2) ?
O5 C5 C4 118.71(19) ?
N1 C5 C4 116.47(18) ?
C7 C6 N1 121.63(19) ?
C7 C6 C11 116.8(2) ?
N1 C6 C11 121.6(2) ?
C8 C7 C6 121.3(2) ?
C8 C7 H7 119.4 ?
C6 C7 H7 119.4 ?
C7 C8 C9 120.9(2) ?
C7 C8 H8 119.6 ?
C9 C8 H8 119.6 ?
C10 C9 C8 119.3(2) ?
C10 C9 H9 120.4 ?
C8 C9 H9 120.4 ?
C9 C10 C11 120.6(2) ?
C9 C10 H10 119.7 ?
C11 C10 H10 119.7 ?
C10 C11 C6 121.2(2) ?
C10 C11 N2 116.6(2) ?
C6 C11 N2 122.2(2) ?

loop_
_geom_bond_atom_site_label_1
_geom_bond_atom_site_label_2
_geom_bond_distance
_geom_bond_publ_flag
P1 O1 1.4472(18) yes
P1 O4 1.5637(17) yes
P1 O3 1.5643(18) yes
P1 O2 1.5710(19) yes
O2 C1 1.464(3) ?
O3 C3 1.457(3) ?
O4 C2 1.460(3) ?
O5 C5 1.206(3) ?
O6 N2 1.231(3) yes
O7 N2 1.221(2) yes
N1 C5 1.347(3) ?
N1 C6 1.401(3) ?
N1 H1 0.82(3) ?
N2 C11 1.466(3) ?
C1 C4 1.534(3) ?
C1 H1A 0.9700 ?
C1 H1B 0.9700 ?
C2 C4 1.529(3) ?
C2 H2A 0.9700 ?
C2 H2B 0.9700 ?
C3 C4 1.532(3) ?
C3 H3A 0.9700 ?
C3 H3B 0.9700 ?
C4 C5 1.536(3) ?
C6 C7 1.393(3) ?
C6 C11 1.412(3) ?
C7 C8 1.379(3) ?
C7 H7 0.9300 ?
C8 C9 1.382(4) ?
C8 H8 0.9300 ?
C9 C10 1.366(4) ?
C9 H9 0.9300 ?
C10 C11 1.385(3) ?
C10 H10 0.9300 ?

loop_
_geom_hbond_atom_site_label_D
_geom_hbond_atom_site_label_H
_geom_hbond_atom_site_label_A
_geom_hbond_site_symmetry_A
_geom_hbond_distance_DH
_geom_hbond_distance_HA
_geom_hbond_distance_DA
_geom_hbond_angle_DHA
N1 H1 O6 . 0.82(3) 1.97(3) 2.632(3) 138(2)
N1 H1 N2 . 0.82(3) 2.54(2) 2.928(3) 111(2)
C2 H2A O6 4_576 0.97 2.59 3.511(3) 159
C3 H3B O1 2_546 0.97 2.50 3.351(3) 147
C7 H7 O5 . 0.93 2.19 2.824(3) 124
C7 H7 O3 4_576 0.93 2.42 3.216(3) 144
C10 H10 O7 . 0.93 2.36 2.675(3) 100

loop_
_geom_torsion_atom_site_label_1
_geom_torsion_atom_site_label_2
_geom_torsion_atom_site_label_3
_geom_torsion_atom_site_label_4
_geom_torsion
_geom_torsion_publ_flag
O1 P1 O2 C1 179.05(17) ?
O4 P1 O2 C1 -55.31(19) ?
O3 P1 O2 C1 53.73(19) ?
O1 P1 O3 C3 -179.01(17) ?
O4 P1 O3 C3 54.8(2) ?
O2 P1 O3 C3 -53.4(2) ?
O1 P1 O4 C2 -177.69(17) ?
O3 P1 O4 C2 -51.81(19) ?
O2 P1 O4 C2 56.69(18) ?
P1 O2 C1 C4 0.2(3) ?
P1 O4 C2 C4 -2.5(3) ?
P1 O3 C3 C4 -1.5(3) ?
O4 C2 C4 C3 60.5(2) ?
O4 C2 C4 C1 -57.3(2) ?
O4 C2 C4 C5 -173.34(18) ?
O3 C3 C4 C2 -57.7(2) ?
O3 C3 C4 C1 60.5(2) ?
O3 C3 C4 C5 -179.30(19) ?
O2 C1 C4 C2 58.5(2) ?
O2 C1 C4 C3 -59.9(2) ?
O2 C1 C4 C5 174.83(18) ?
C6 N1 C5 O5 7.2(4) ?
C6 N1 C5 C4 -174.01(19) ?
C2 C4 C5 O5 63.8(3) ?
C3 C4 C5 O5 -173.9(2) ?
C1 C4 C5 O5 -53.1(3) ?
C2 C4 C5 N1 -115.1(2) ?
C3 C4 C5 N1 7.2(3) ?
C1 C4 C5 N1 128.0(2) ?
C5 N1 C6 C7 2.6(3) ?
C5 N1 C6 C11 -179.6(2) ?
N1 C6 C7 C8 178.2(2) ?
C11 C6 C7 C8 0.2(3) ?
C6 C7 C8 C9 -0.9(4) ?
C7 C8 C9 C10 0.9(4) ?
C8 C9 C10 C11 -0.2(4) ?
C9 C10 C11 C6 -0.5(4) ?
C9 C10 C11 N2 -179.8(2) ?
C7 C6 C11 C10 0.5(3) ?
N1 C6 C11 C10 -177.5(2) ?
C7 C6 C11 N2 179.77(19) ?
N1 C6 C11 N2 1.8(3) ?
O7 N2 C11 C10 10.7(3) yes
O6 N2 C11 C10 -169.7(2) yes
O7 N2 C11 C6 -168.6(2) yes
O6 N2 C11 C6 11.0(3) yes
